data_4027797
loop_
_publ_author_name
'Izabella Jastrz\;ebska'
'Marcin G\'orecki'
'Jadwiga Frelek'
'Rosa Santillan'
'Leszek Siergiejczyk'
'Jacek W. Morzycki'

_publ_section_title
;
 Photoinduced Isomerization of 23-Oxosapogenins: Conformational Analysis
 and Spectroscopic Characterization of 22-Isosapogenins
;
_journal_name_full 'Journal of Organic Chemistry'
_journal_page_first 11257
_journal_page_last 11269
_journal_paper_doi 10.1021/jo3022549
_journal_volume 77
_journal_year 2012
_chemical_formula_sum 'C29 H44 O5'
_chemical_formula_weight 472.64
_chemical_name_systematic
;
 ?
;
_space_group_IT_number 4
_symmetry_cell_setting monoclinic
_symmetry_space_group_name_Hall 'P 2yb'
_symmetry_space_group_name_H-M 'P 1 21 1'
_atom_sites_solution_hydrogens geom
_atom_sites_solution_primary direct
_atom_sites_solution_secondary difmap
_audit_creation_method SHELXL-97
_cell_angle_alpha 90.00
_cell_angle_beta 90.00
_cell_angle_gamma 90.00
_cell_formula_units_Z 2
_cell_length_a 10.6580(3)
_cell_length_b 7.3450(3)
_cell_length_c 16.5860(8)
_cell_measurement_temperature 293(2)
_cell_volume 1298.40(9)
_computing_structure_refinement 'SHELXL-97 (Sheldrick, 2008)'
_diffrn_ambient_temperature 293(2)
_diffrn_measured_fraction_theta_full 0.867
_diffrn_measured_fraction_theta_max 0.858
_diffrn_radiation_monochromator graphite
_diffrn_radiation_source 'fine-focus sealed tube'
_diffrn_radiation_type MoK\a
_diffrn_radiation_wavelength 0.71073
_diffrn_reflns_av_R_equivalents 0.0567
_diffrn_reflns_av_sigmaI/netI 0.0487
_diffrn_reflns_limit_h_max 11
_diffrn_reflns_limit_h_min -13
_diffrn_reflns_limit_k_max 5
_diffrn_reflns_limit_k_min -9
_diffrn_reflns_limit_l_max 21
_diffrn_reflns_limit_l_min -21
_diffrn_reflns_number 7390
_diffrn_reflns_theta_full 26.30
_diffrn_reflns_theta_max 27.50
_diffrn_reflns_theta_min 3.59
_exptl_absorpt_coefficient_mu 0.081
_exptl_crystal_density_diffrn 1.209
_exptl_crystal_F_000 516
_refine_diff_density_max 0.188
_refine_diff_density_min -0.144
_refine_diff_density_rms 0.028
_refine_ls_abs_structure_details 'Flack H D (1983), Acta Cryst. A39, 876-881'
_refine_ls_abs_structure_Flack 0.3(12)
_refine_ls_extinction_method none
_refine_ls_goodness_of_fit_ref 1.049
_refine_ls_hydrogen_treatment mixed
_refine_ls_matrix_type full
_refine_ls_number_parameters 312
_refine_ls_number_reflns 3741
_refine_ls_number_restraints 1
_refine_ls_restrained_S_all 1.049
_refine_ls_R_factor_all 0.0537
_refine_ls_R_factor_gt 0.0492
_refine_ls_shift/su_max 0.000
_refine_ls_shift/su_mean 0.000
_refine_ls_structure_factor_coef Fsqd
_refine_ls_weighting_details 'calc w=1/[\s^2^(Fo^2^)+(0.0695P)^2^+0.1974P] where P=(Fo^2^+2Fc^2^)/3'
_refine_ls_weighting_scheme calc
_refine_ls_wR_factor_gt 0.1259
_refine_ls_wR_factor_ref 0.1303
_reflns_number_gt 3456
_reflns_number_total 3741
_reflns_threshold_expression >2\s(I)
_cod_data_source_file jo3022549_si_002.cif
_cod_data_source_block monoc
_cod_database_code 4027797

loop_
_symmetry_equiv_pos_as_xyz
'x, y, z'
'-x, y+1/2, -z'

loop_
_atom_site_label
_atom_site_type_symbol
_atom_site_fract_x
_atom_site_fract_y
_atom_site_fract_z
_atom_site_U_iso_or_equiv
_atom_site_adp_type
_atom_site_occupancy
_atom_site_symmetry_multiplicity
_atom_site_calc_flag
_atom_site_refinement_flags
C1 C 0.2514(2) 0.0883(3) 0.45133(13) 0.0394(4) Uani 1 1 d .
H1 H 0.3351 0.1348 0.4645 0.047 Uiso 1 1 calc R
C2 C 0.22897(18) -0.0585(3) 0.59064(12) 0.0382(4) Uani 1 1 d .
C3 C 0.3455(2) -0.0975(3) 0.33599(13) 0.0404(5) Uani 1 1 d .
C4 C 0.1016(2) 0.1742(3) 0.65564(14) 0.0478(5) Uani 1 1 d .
H4 H 0.0106 0.1919 0.6584 0.057 Uiso 1 1 calc R
C5 C 0.1551(2) 0.1216(3) 0.78813(14) 0.0446(5) Uani 1 1 d .
C7 C 0.1761(2) -0.0626(3) 0.74749(14) 0.0490(5) Uani 1 1 d .
H7 H 0.2670 -0.0826 0.7462 0.059 Uiso 1 1 calc R
C8 C 0.0266(2) 0.1555(4) 0.82674(14) 0.0515(6) Uani 1 1 d .
C9 C 0.1526(3) 0.2482(3) 0.57721(14) 0.0507(5) Uani 1 1 d .
H9A H 0.2297 0.3157 0.5858 0.061 Uiso 1 1 calc R
H9B H 0.0920 0.3266 0.5508 0.061 Uiso 1 1 calc R
C10 C 0.13426(19) -0.0317(3) 0.65976(13) 0.0423(5) Uani 1 1 d .
H10 H 0.0587 -0.1036 0.6489 0.051 Uiso 1 1 calc R
C11 C 0.36161(19) -0.0055(3) 0.61810(14) 0.0461(5) Uani 1 1 d .
H11A H 0.4133 0.0165 0.5717 0.069 Uiso 1 1 calc R
H11B H 0.3970 -0.1027 0.6494 0.069 Uiso 1 1 calc R
H11C H 0.3575 0.1029 0.6503 0.069 Uiso 1 1 calc R
C12 C 0.2796(2) 0.0349(4) 0.27647(14) 0.0495(5) Uani 1 1 d .
H12 H 0.1954 -0.0142 0.2672 0.059 Uiso 1 1 calc R
C13 C 0.3478(2) -0.2849(3) 0.29561(14) 0.0493(5) Uani 1 1 d .
H13A H 0.2623 -0.3294 0.2913 0.059 Uiso 1 1 calc R
H13B H 0.3936 -0.3685 0.3300 0.059 Uiso 1 1 calc R
C14 C 0.3082(2) -0.2474(3) 0.47529(14) 0.0485(5) Uani 1 1 d .
H14A H 0.3026 -0.3669 0.4507 0.058 Uiso 1 1 calc R
H14B H 0.3954 -0.2258 0.4890 0.058 Uiso 1 1 calc R
C15 C 0.1329(3) 0.3355(4) 0.93677(15) 0.0603(6) Uani 1 1 d .
H15 H 0.1308 0.4584 0.9597 0.072 Uiso 1 1 calc R
C16 C 0.1906(3) 0.2175(3) 0.39023(15) 0.0550(6) Uani 1 1 d .
H16A H 0.1054 0.1778 0.3798 0.066 Uiso 1 1 calc R
H16B H 0.1868 0.3388 0.4132 0.066 Uiso 1 1 calc R
C17 C 0.1764(2) 0.0756(3) 0.52806(13) 0.0407(5) Uani 1 1 d .
H17 H 0.0936 0.0290 0.5127 0.049 Uiso 1 1 calc R
C18 C 0.4801(2) -0.0353(4) 0.35525(14) 0.0492(5) Uani 1 1 d .
H18A H 0.5308 -0.0440 0.3075 0.074 Uiso 1 1 calc R
H18B H 0.5148 -0.1117 0.3966 0.074 Uiso 1 1 calc R
H18C H 0.4788 0.0887 0.3736 0.074 Uiso 1 1 calc R
C19 C 0.2305(2) -0.2464(3) 0.55240(14) 0.0465(5) Uani 1 1 d .
H19A H 0.1452 -0.2835 0.5402 0.056 Uiso 1 1 calc R
H19B H 0.2654 -0.3334 0.5903 0.056 Uiso 1 1 calc R
C20 C 0.2659(2) -0.1032(3) 0.41353(13) 0.0395(4) Uani 1 1 d .
H20 H 0.1814 -0.1396 0.3965 0.047 Uiso 1 1 calc R
C21 C 0.3438(3) 0.0401(4) 0.19495(15) 0.0598(7) Uani 1 1 d .
H21A H 0.2995 0.1235 0.1596 0.072 Uiso 1 1 calc R
H21B H 0.4291 0.0840 0.2012 0.072 Uiso 1 1 calc R
C22 C 0.3672(2) -0.2029(4) 0.01605(15) 0.0580(6) Uani 1 1 d .
C23 C 0.4075(2) -0.2867(4) 0.21149(15) 0.0581(7) Uani 1 1 d .
H23A H 0.4964 -0.2600 0.2159 0.070 Uiso 1 1 calc R
H23B H 0.3985 -0.4068 0.1878 0.070 Uiso 1 1 calc R
C24 C 0.3455(2) -0.1475(5) 0.15783(14) 0.0614(7) Uani 1 1 d .
H24 H 0.2593 -0.1858 0.1464 0.074 Uiso 1 1 calc R
C25 C 0.2474(2) 0.3225(4) 0.88542(17) 0.0593(6) Uani 1 1 d .
H25A H 0.2475 0.4217 0.8468 0.071 Uiso 1 1 calc R
H25B H 0.3213 0.3350 0.9190 0.071 Uiso 1 1 calc R
C26 C 0.0180(2) 0.3150(4) 0.88322(17) 0.0630(7) Uani 1 1 d .
H26A H -0.0557 0.3007 0.9170 0.076 Uiso 1 1 calc R
H26B H 0.0072 0.4254 0.8519 0.076 Uiso 1 1 calc R
C27 C 0.4462(3) -0.1680(5) -0.05531(16) 0.0740(8) Uani 1 1 d .
H27A H 0.4061 -0.0794 -0.0892 0.111 Uiso 1 1 calc R
H27B H 0.4575 -0.2792 -0.0849 0.111 Uiso 1 1 calc R
H27C H 0.5265 -0.1227 -0.0383 0.111 Uiso 1 1 calc R
C28 C 0.2620(3) 0.2248(4) 0.31131(16) 0.0608(7) Uani 1 1 d .
H28A H 0.3433 0.2805 0.3202 0.073 Uiso 1 1 calc R
H28B H 0.2162 0.2996 0.2731 0.073 Uiso 1 1 calc R
C30 C 0.1342(4) 0.2040(7) 1.0054(2) 0.1043(15) Uani 1 1 d .
H30A H 0.2068 0.2258 1.0383 0.156 Uiso 1 1 calc R
H30B H 0.1371 0.0819 0.9848 0.156 Uiso 1 1 calc R
H30C H 0.0597 0.2196 1.0372 0.156 Uiso 1 1 calc R
C31 C 0.1186(4) -0.2283(4) 0.78839(18) 0.0752(8) Uani 1 1 d .
H31A H 0.0290 -0.2233 0.7836 0.113 Uiso 1 1 calc R
H31B H 0.1415 -0.2291 0.8444 0.113 Uiso 1 1 calc R
H31C H 0.1492 -0.3371 0.7630 0.113 Uiso 1 1 calc R
O1 O 0.16183(16) 0.2538(2) 0.72508(10) 0.0492(4) Uani 1 1 d .
O2 O 0.25293(15) 0.1515(3) 0.84280(10) 0.0531(4) Uani 1 1 d .
O3 O 0.41479(16) -0.1331(4) 0.08231(10) 0.0722(6) Uani 1 1 d .
O4 O 0.2722(3) -0.2821(6) 0.01526(16) 0.1334(15) Uani 1 1 d .
O5 O -0.06492(17) 0.0742(4) 0.80344(14) 0.0775(6) Uani 1 1 d .

loop_
_atom_site_aniso_label
_atom_site_aniso_U_11
_atom_site_aniso_U_22
_atom_site_aniso_U_33
_atom_site_aniso_U_23
_atom_site_aniso_U_13
_atom_site_aniso_U_12
C1 0.0440(10) 0.0311(10) 0.0432(10) 0.0020(9) -0.0048(8) 0.0031(8)
C2 0.0408(10) 0.0283(9) 0.0455(10) 0.0017(8) -0.0034(8) 0.0003(8)
C3 0.0396(11) 0.0384(11) 0.0431(10) 0.0008(9) -0.0051(8) -0.0001(8)
C4 0.0471(12) 0.0490(13) 0.0475(11) -0.0030(10) -0.0065(9) 0.0106(10)
C5 0.0417(11) 0.0476(13) 0.0444(11) 0.0012(9) -0.0025(9) 0.0049(9)
C7 0.0550(13) 0.0460(13) 0.0459(11) 0.0027(10) -0.0010(10) 0.0072(10)
C8 0.0409(12) 0.0624(15) 0.0513(12) -0.0051(12) -0.0036(9) 0.0008(11)
C9 0.0669(15) 0.0370(11) 0.0483(12) 0.0013(9) -0.0041(10) 0.0161(10)
C10 0.0403(10) 0.0387(11) 0.0478(11) 0.0010(9) -0.0038(8) 0.0000(8)
C11 0.0414(11) 0.0457(13) 0.0512(11) 0.0043(10) -0.0071(9) -0.0011(9)
C12 0.0474(12) 0.0560(15) 0.0452(11) 0.0064(10) -0.0068(9) 0.0047(10)
C13 0.0508(12) 0.0499(14) 0.0470(12) -0.0076(10) 0.0003(10) -0.0028(10)
C14 0.0643(14) 0.0311(11) 0.0501(12) 0.0011(9) 0.0007(10) 0.0050(9)
C15 0.0624(15) 0.0635(17) 0.0549(14) -0.0106(13) -0.0043(11) -0.0018(12)
C16 0.0697(15) 0.0420(13) 0.0534(13) 0.0082(10) -0.0027(11) 0.0168(11)
C17 0.0432(11) 0.0339(11) 0.0452(11) -0.0005(9) -0.0086(9) 0.0039(8)
C18 0.0411(11) 0.0521(14) 0.0545(12) 0.0010(11) -0.0046(9) -0.0038(9)
C19 0.0598(13) 0.0298(10) 0.0498(11) 0.0016(9) -0.0028(10) -0.0011(9)
C20 0.0407(10) 0.0344(11) 0.0435(10) -0.0003(8) -0.0063(8) -0.0006(8)
C21 0.0613(15) 0.0734(19) 0.0447(12) 0.0122(12) 0.0020(10) 0.0044(13)
C22 0.0575(14) 0.0653(17) 0.0511(13) -0.0118(12) 0.0039(11) 0.0023(12)
C23 0.0568(14) 0.0650(17) 0.0526(13) -0.0124(12) 0.0077(11) -0.0027(11)
C24 0.0459(13) 0.097(2) 0.0412(12) -0.0061(13) 0.0003(10) -0.0095(13)
C25 0.0562(14) 0.0613(16) 0.0603(14) -0.0048(13) -0.0086(11) -0.0071(12)
C26 0.0530(14) 0.0675(18) 0.0685(16) -0.0104(14) 0.0022(12) 0.0065(12)
C27 0.0790(18) 0.094(2) 0.0489(14) -0.0001(15) 0.0098(12) 0.0129(16)
C28 0.0806(18) 0.0493(15) 0.0524(13) 0.0157(12) -0.0013(12) 0.0151(12)
C30 0.109(3) 0.145(4) 0.0590(18) 0.022(2) 0.0003(18) -0.002(3)
C31 0.113(2) 0.0507(16) 0.0623(16) 0.0100(14) 0.0061(16) -0.0013(16)
O1 0.0588(9) 0.0420(9) 0.0469(8) -0.0024(7) -0.0026(7) 0.0045(7)
O2 0.0426(8) 0.0626(11) 0.0541(9) -0.0036(8) -0.0089(7) 0.0054(7)
O3 0.0508(10) 0.123(2) 0.0425(9) -0.0070(10) 0.0043(7) -0.0137(10)
O4 0.120(2) 0.200(4) 0.0803(15) -0.064(2) 0.0303(15) -0.085(2)
O5 0.0481(10) 0.0932(16) 0.0910(14) -0.0241(13) -0.0024(9) -0.0088(10)

loop_
_atom_type_symbol
_atom_type_description
_atom_type_scat_dispersion_real
_atom_type_scat_dispersion_imag
_atom_type_scat_source
C C 0.0033 0.0016 'International Tables Vol C Tables 4.2.6.8 and 6.1.1.4'
H H 0.0000 0.0000 'International Tables Vol C Tables 4.2.6.8 and 6.1.1.4'
O O 0.0106 0.0060 'International Tables Vol C Tables 4.2.6.8 and 6.1.1.4'

loop_
_geom_angle_atom_site_label_1
_geom_angle_atom_site_label_2
_geom_angle_atom_site_label_3
_geom_angle
C17 C1 C16 111.91(17)
C17 C1 C20 109.83(17)
C16 C1 C20 109.70(18)
C17 C1 H1 108.4
C16 C1 H1 108.4
C20 C1 H1 108.4
C19 C2 C11 110.15(18)
C19 C2 C17 107.72(17)
C11 C2 C17 111.94(17)
C19 C2 C10 115.72(17)
C11 C2 C10 110.50(17)
C17 C2 C10 100.47(16)
C13 C3 C18 110.06(18)
C13 C3 C20 110.42(17)
C18 C3 C20 110.38(17)
C13 C3 C12 106.99(18)
C18 C3 C12 111.54(18)
C20 C3 C12 107.37(16)
O1 C4 C9 112.4(2)
O1 C4 C10 105.08(17)
C9 C4 C10 107.93(19)
O1 C4 H4 110.4
C9 C4 H4 110.4
C10 C4 H4 110.4
O2 C5 O1 109.31(18)
O2 C5 C7 108.38(18)
O1 C5 C7 105.76(17)
O2 C5 C8 111.71(19)
O1 C5 C8 103.91(18)
C7 C5 C8 117.3(2)
C31 C7 C5 116.9(2)
C31 C7 C10 115.0(2)
C5 C7 C10 104.11(19)
C31 C7 H7 106.7
C5 C7 H7 106.7
C10 C7 H7 106.7
O5 C8 C26 122.4(2)
O5 C8 C5 120.6(2)
C26 C8 C5 116.2(2)
C4 C9 C17 102.71(19)
C4 C9 H9A 111.2
C17 C9 H9A 111.2
C4 C9 H9B 111.2
C17 C9 H9B 111.2
H9A C9 H9B 109.1
C7 C10 C2 119.66(18)
C7 C10 C4 104.50(19)
C2 C10 C4 103.80(17)
C7 C10 H10 109.4
C2 C10 H10 109.4
C4 C10 H10 109.4
C2 C11 H11A 109.5
C2 C11 H11B 109.5
H11A C11 H11B 109.5
C2 C11 H11C 109.5
H11A C11 H11C 109.5
H11B C11 H11C 109.5
C21 C12 C28 111.8(2)
C21 C12 C3 112.26(19)
C28 C12 C3 112.87(19)
C21 C12 H12 106.5
C28 C12 H12 106.5
C3 C12 H12 106.5
C3 C13 C23 114.34(19)
C3 C13 H13A 108.7
C23 C13 H13A 108.7
C3 C13 H13B 108.7
C23 C13 H13B 108.7
H13A C13 H13B 107.6
C19 C14 C20 113.33(18)
C19 C14 H14A 108.9
C20 C14 H14A 108.9
C19 C14 H14B 108.9
C20 C14 H14B 108.9
H14A C14 H14B 107.7
C25 C15 C30 112.8(3)
C25 C15 C26 108.6(2)
C30 C15 C26 112.9(3)
C25 C15 H15 107.4
C30 C15 H15 107.4
C26 C15 H15 107.4
C28 C16 C1 112.44(19)
C28 C16 H16A 109.1
C1 C16 H16A 109.1
C28 C16 H16B 109.1
C1 C16 H16B 109.1
H16A C16 H16B 107.8
C1 C17 C9 119.17(19)
C1 C17 C2 114.63(16)
C9 C17 C2 103.41(17)
C1 C17 H17 106.2
C9 C17 H17 106.2
C2 C17 H17 106.2
C3 C18 H18A 109.5
C3 C18 H18B 109.5
H18A C18 H18B 109.5
C3 C18 H18C 109.5
H18A C18 H18C 109.5
H18B C18 H18C 109.5
C2 C19 C14 111.11(18)
C2 C19 H19A 109.4
C14 C19 H19A 109.4
C2 C19 H19B 109.4
C14 C19 H19B 109.4
H19A C19 H19B 108.0
C14 C20 C3 114.35(17)
C14 C20 C1 112.60(16)
C3 C20 C1 111.60(16)
C14 C20 H20 105.8
C3 C20 H20 105.8
C1 C20 H20 105.8
C24 C21 C12 110.3(2)
C24 C21 H21A 109.6
C12 C21 H21A 109.6
C24 C21 H21B 109.6
C12 C21 H21B 109.6
H21A C21 H21B 108.1
O4 C22 O3 122.6(2)
O4 C22 C27 124.9(3)
O3 C22 C27 112.5(2)
C24 C23 C13 110.4(2)
C24 C23 H23A 109.6
C13 C23 H23A 109.6
C24 C23 H23B 109.6
C13 C23 H23B 109.6
H23A C23 H23B 108.1
O3 C24 C23 109.5(2)
O3 C24 C21 106.9(2)
C23 C24 C21 112.6(2)
O3 C24 H24 109.3
C23 C24 H24 109.3
C21 C24 H24 109.3
O2 C25 C15 111.7(2)
O2 C25 H25A 109.3
C15 C25 H25A 109.3
O2 C25 H25B 109.3
C15 C25 H25B 109.3
H25A C25 H25B 107.9
C8 C26 C15 113.0(2)
C8 C26 H26A 109.0
C15 C26 H26A 109.0
C8 C26 H26B 109.0
C15 C26 H26B 109.0
H26A C26 H26B 107.8
C22 C27 H27A 109.5
C22 C27 H27B 109.5
H27A C27 H27B 109.5
C22 C27 H27C 109.5
H27A C27 H27C 109.5
H27B C27 H27C 109.5
C16 C28 C12 111.0(2)
C16 C28 H28A 109.4
C12 C28 H28A 109.4
C16 C28 H28B 109.4
C12 C28 H28B 109.4
H28A C28 H28B 108.0
C15 C30 H30A 109.5
C15 C30 H30B 109.5
H30A C30 H30B 109.5
C15 C30 H30C 109.5
H30A C30 H30C 109.5
H30B C30 H30C 109.5
C7 C31 H31A 109.5
C7 C31 H31B 109.5
H31A C31 H31B 109.5
C7 C31 H31C 109.5
H31A C31 H31C 109.5
H31B C31 H31C 109.5
C5 O1 C4 106.64(17)
C5 O2 C25 115.04(18)
C22 O3 C24 119.66(19)

loop_
_geom_bond_atom_site_label_1
_geom_bond_atom_site_label_2
_geom_bond_distance
C1 C17 1.506(3)
C1 C16 1.532(3)
C1 C20 1.548(3)
C1 H1 0.9800
C2 C19 1.519(3)
C2 C11 1.535(3)
C2 C17 1.537(3)
C2 C10 1.540(3)
C3 C13 1.531(3)
C3 C18 1.539(3)
C3 C20 1.542(3)
C3 C12 1.553(3)
C4 O1 1.442(3)
C4 C9 1.511(3)
C4 C10 1.553(3)
C4 H4 0.9800
C5 O2 1.399(3)
C5 O1 1.429(3)
C5 C7 1.528(3)
C5 C8 1.532(3)
C7 C31 1.522(4)
C7 C10 1.539(3)
C7 H7 0.9800
C8 O5 1.207(3)
C8 C26 1.503(4)
C9 C17 1.528(3)
C9 H9A 0.9700
C9 H9B 0.9700
C10 H10 0.9800
C11 H11A 0.9600
C11 H11B 0.9600
C11 H11C 0.9600
C12 C21 1.516(3)
C12 C28 1.521(4)
C12 H12 0.9800
C13 C23 1.534(3)
C13 H13A 0.9700
C13 H13B 0.9700
C14 C19 1.524(3)
C14 C20 1.541(3)
C14 H14A 0.9700
C14 H14B 0.9700
C15 C25 1.491(4)
C15 C30 1.493(5)
C15 C26 1.521(4)
C15 H15 0.9800
C16 C28 1.515(3)
C16 H16A 0.9700
C16 H16B 0.9700
C17 H17 0.9800
C18 H18A 0.9600
C18 H18B 0.9600
C18 H18C 0.9600
C19 H19A 0.9700
C19 H19B 0.9700
C20 H20 0.9800
C21 C24 1.509(4)
C21 H21A 0.9700
C21 H21B 0.9700
C22 O4 1.168(4)
C22 O3 1.314(3)
C22 C27 1.475(4)
C23 C24 1.508(4)
C23 H23A 0.9700
C23 H23B 0.9700
C24 O3 1.458(3)
C24 H24 0.9800
C25 O2 1.443(3)
C25 H25A 0.9700
C25 H25B 0.9700
C26 H26A 0.9700
C26 H26B 0.9700
C27 H27A 0.9600
C27 H27B 0.9600
C27 H27C 0.9600
C28 H28A 0.9700
C28 H28B 0.9700
C30 H30A 0.9600
C30 H30B 0.9600
C30 H30C 0.9600
C31 H31A 0.9600
C31 H31B 0.9600
C31 H31C 0.9600

loop_
_geom_torsion_atom_site_label_1
_geom_torsion_atom_site_label_2
_geom_torsion_atom_site_label_3
_geom_torsion_atom_site_label_4
_geom_torsion
O2 C5 C7 C31 89.6(3)
O1 C5 C7 C31 -153.3(2)
C8 C5 C7 C31 -38.0(3)
O2 C5 C7 C10 -142.39(18)
O1 C5 C7 C10 -25.3(2)
C8 C5 C7 C10 90.0(2)
O2 C5 C8 O5 -150.9(3)
O1 C5 C8 O5 91.4(3)
C7 C5 C8 O5 -24.9(4)
O2 C5 C8 C26 39.4(3)
O1 C5 C8 C26 -78.3(3)
C7 C5 C8 C26 165.4(2)
O1 C4 C9 C17 132.13(19)
C10 C4 C9 C17 16.7(2)
C31 C7 C10 C2 -111.1(3)
C5 C7 C10 C2 119.7(2)
C31 C7 C10 C4 133.3(2)
C5 C7 C10 C4 4.1(2)
C19 C2 C10 C7 93.1(2)
C11 C2 C10 C7 -32.9(3)
C17 C2 C10 C7 -151.2(2)
C19 C2 C10 C4 -150.98(18)
C11 C2 C10 C4 83.0(2)
C17 C2 C10 C4 -35.4(2)
O1 C4 C10 C7 18.0(2)
C9 C4 C10 C7 138.1(2)
O1 C4 C10 C2 -108.19(19)
C9 C4 C10 C2 12.0(2)
C13 C3 C12 C21 -56.8(2)
C18 C3 C12 C21 63.7(3)
C20 C3 C12 C21 -175.3(2)
C13 C3 C12 C28 175.8(2)
C18 C3 C12 C28 -63.8(2)
C20 C3 C12 C28 57.2(2)
C18 C3 C13 C23 -66.8(2)
C20 C3 C13 C23 171.08(19)
C12 C3 C13 C23 54.5(2)
C17 C1 C16 C28 -177.4(2)
C20 C1 C16 C28 -55.2(3)
C16 C1 C17 C9 -59.4(3)
C20 C1 C17 C9 178.54(18)
C16 C1 C17 C2 177.4(2)
C20 C1 C17 C2 55.3(2)
C4 C9 C17 C1 -168.12(19)
C4 C9 C17 C2 -39.5(2)
C19 C2 C17 C1 -60.3(2)
C11 C2 C17 C1 60.9(2)
C10 C2 C17 C1 178.22(17)
C19 C2 C17 C9 168.38(18)
C11 C2 C17 C9 -70.4(2)
C10 C2 C17 C9 46.9(2)
C11 C2 C19 C14 -64.7(2)
C17 C2 C19 C14 57.7(2)
C10 C2 C19 C14 169.09(18)
C20 C14 C19 C2 -54.9(3)
C19 C14 C20 C3 178.26(18)
C19 C14 C20 C1 49.5(3)
C13 C3 C20 C14 56.2(2)
C18 C3 C20 C14 -65.8(2)
C12 C3 C20 C14 172.45(19)
C13 C3 C20 C1 -174.58(17)
C18 C3 C20 C1 63.5(2)
C12 C3 C20 C1 -58.3(2)
C17 C1 C20 C14 -48.2(2)
C16 C1 C20 C14 -171.55(19)
C17 C1 C20 C3 -178.33(17)
C16 C1 C20 C3 58.3(2)
C28 C12 C21 C24 -173.1(2)
C3 C12 C21 C24 58.8(3)
C3 C13 C23 C24 -53.9(3)
C13 C23 C24 O3 172.0(2)
C13 C23 C24 C21 53.2(3)
C12 C21 C24 O3 -176.76(19)
C12 C21 C24 C23 -56.4(3)
C30 C15 C25 O2 67.1(3)
C26 C15 C25 O2 -58.8(3)
O5 C8 C26 C15 150.6(3)
C5 C8 C26 C15 -39.9(3)
C25 C15 C26 C8 48.2(3)
C30 C15 C26 C8 -77.6(3)
C1 C16 C28 C12 54.1(3)
C21 C12 C28 C16 176.5(2)
C3 C12 C28 C16 -55.8(3)
O2 C5 O1 C4 154.76(17)
C7 C5 O1 C4 38.3(2)
C8 C5 O1 C4 -85.9(2)
C9 C4 O1 C5 -152.19(18)
C10 C4 O1 C5 -35.1(2)
O1 C5 O2 C25 64.3(2)
C7 C5 O2 C25 179.09(18)
C8 C5 O2 C25 -50.2(3)
C15 C25 O2 C5 62.7(3)
O4 C22 O3 C24 -2.4(5)
C27 C22 O3 C24 177.1(3)
C23 C24 O3 C22 106.5(3)
C21 C24 O3 C22 -131.3(3)
